data_8106829
loop_
_publ_author_name
'Benites, Julio'
'Valderrama, Jaime A.'
'R\'ios, David'
'C\'ardenas, Alejandro'
'Brito, Iv\'an'

_publ_section_title
;
 Crystal structure of (2,5-dihydroxyphenyl)-(4-methoxyphenyl)methanone,
 C14H12O4
;
_journal_issue 1
_journal_name_full 'Zeitschrift f\"ur Kristallographie - New Crystal Structures'
_journal_page_first 213
_journal_page_last 214
_journal_paper_doi 10.1515/ncrs-2015-0094
_journal_volume 231
_journal_year 2016
_chemical_formula_moiety 'C14 H12 O4'
_chemical_formula_sum 'C14 H12 O4'
_chemical_formula_weight 244.24
_space_group_crystal_system orthorhombic
_space_group_IT_number 29
_space_group_name_Hall 'P 2c -2ac'
_space_group_name_H-M_alt 'P c a 21'
_atom_sites_solution_hydrogens geom
_atom_sites_solution_primary direct
_audit_update_record
;
2015-05-06 # Formatted by publCIF
;
_cell_angle_alpha 90
_cell_angle_beta 90
_cell_angle_gamma 90
_cell_formula_units_Z 4
_cell_length_a 22.6015(12)
_cell_length_b 7.1344(4)
_cell_length_c 7.3789(4)
_cell_measurement_temperature 298(2)
_cell_volume 1189.83(11)
_computing_cell_refinement APEX2(Bruker,2007)
_computing_data_collection APEX2(Bruker,2007)
_computing_data_reduction APEX2(Bruker,2007)
_computing_molecular_graphics 'Olex2 (Dolomanov et al., 2009)'
_computing_publication_material 'Olex2 (Dolomanov et al., 2009)'
_computing_structure_refinement 'ShelXL (Sheldrick, 2008)'
_computing_structure_solution 'ShelXT (Sheldrick, 2015)'
_diffrn_ambient_temperature 298.0
_diffrn_measured_fraction_theta_full 0.996
_diffrn_measured_fraction_theta_max 0.997
_diffrn_measurement_device_type 'Bruker AXS D8-Venture,Triumph-I\mS-Cu'
_diffrn_measurement_method \f\F
_diffrn_radiation_type MoK\a
_diffrn_radiation_wavelength 0.71073
_diffrn_reflns_av_R_equivalents 0.0523
_diffrn_reflns_av_unetI/netI 0.0262
_diffrn_reflns_Laue_measured_fraction_full 0.996
_diffrn_reflns_Laue_measured_fraction_max 0.997
_diffrn_reflns_limit_h_max 41
_diffrn_reflns_limit_h_min -41
_diffrn_reflns_limit_k_max 12
_diffrn_reflns_limit_k_min -12
_diffrn_reflns_limit_l_max 13
_diffrn_reflns_limit_l_min -13
_diffrn_reflns_number 39770
_diffrn_reflns_point_group_measured_fraction_full 0.996
_diffrn_reflns_point_group_measured_fraction_max 0.986
_diffrn_reflns_theta_full 26.000
_diffrn_reflns_theta_max 40.283
_diffrn_reflns_theta_min 2.994
_exptl_absorpt_coefficient_mu 0.100
_exptl_absorpt_correction_type none
_exptl_crystal_colour yellow
_exptl_crystal_density_diffrn 1.363
_exptl_crystal_description Block
_exptl_crystal_F_000 512
_exptl_crystal_size_max 0.40
_exptl_crystal_size_mid 0.30
_exptl_crystal_size_min 0.25
_refine_diff_density_max 0.405
_refine_diff_density_min -0.317
_refine_diff_density_rms 0.059
_refine_ls_abs_structure_details
;
 Flack x determined using 2372 quotients [(I+)-(I-)]/[(I+)+(I-)]
 (Parsons, Flack and Wagner, Acta Cryst. B69 (2013) 249-259).
;
_refine_ls_abs_structure_Flack 0.3(3)
_refine_ls_extinction_coef .
_refine_ls_extinction_method none
_refine_ls_goodness_of_fit_ref 1.062
_refine_ls_hydrogen_treatment constr
_refine_ls_matrix_type full
_refine_ls_number_parameters 166
_refine_ls_number_reflns 7393
_refine_ls_number_restraints 1
_refine_ls_restrained_S_all 1.062
_refine_ls_R_factor_all 0.0827
_refine_ls_R_factor_gt 0.0647
_refine_ls_shift/su_max 0.000
_refine_ls_shift/su_mean 0.000
_refine_ls_structure_factor_coef Fsqd
_refine_ls_weighting_details 'w=1/[\s^2^(Fo^2^)+(0.0768P)^2^+0.3554P] where P=(Fo^2^+2Fc^2^)/3'
_refine_ls_weighting_scheme calc
_refine_ls_wR_factor_gt 0.1667
_refine_ls_wR_factor_ref 0.1864
_reflns_Friedel_coverage 0.873
_reflns_Friedel_fraction_full 0.995
_reflns_Friedel_fraction_max 0.973
_reflns_number_gt 6104
_reflns_number_total 7393
_reflns_threshold_expression 'I > 2\s(I)'
_cod_data_source_file suppl_ncrs-2015-0094_suppl.cif
_cod_data_source_block mo_b4mb3_0m
_cod_database_code 8106829
_shelx_space_group_comment
;
The symmetry employed for this shelxl refinement is uniquely defined
by the following loop, which should always be used as a source of
symmetry information in preference to the above space-group names.
They are only intended as comments.
;
_olex2_refinement_description
;
1. Others
 Fixed Uiso: H9(0.083) H8(0.099) H6'(0.034) H5'(0.035) H6(0.036) H2'(0.042)
 H3'(0.042) H3(0.054) H7'A(0.075) H7'B(0.075) H7'C(0.075) H4(0.047)
 Fixed X: H9(-0.79) H8(-0.6984) H6'(-0.6367) H5'(-0.5581) H6(-0.7076) H2'(-
 0.5494) H3'(-0.4727) H3(-0.8398) H7'A(-0.4599) H7'B(-0.4908) H7'C(-0.4215) H4(-
 0.874)
 Fixed Y: H9(-0.8724) H8(-0.0679) H6'(-0.6927) H5'(-0.9021) H6(-0.6821) H2'(-
 0.3644) H3'(-0.5755) H3(-0.1921) H7'A(-0.9999) H7'B(-1.115) H7'C(-1.103) H4(-
 0.4956)
 Fixed Z: H9(-0.4803) H8(-0.5395) H6'(-0.6763) H5'(-0.6775) H6(-0.47) H2'(-
 0.324) H3'(-0.3172) H3(-0.5543) H7'A(-0.7232) H7'B(-0.5689) H7'C(-0.5769) H4(-
 0.5285)
;
_shelx_shelxl_version_number 2014/7
_olex2_submission_special_instructions 'No special instructions were received'

loop_
_space_group_symop_operation_xyz
'x, y, z'
'-x, -y, z+1/2'
'x+1/2, -y, z'
'-x+1/2, y, z+1/2'

loop_
_atom_site_label
_atom_site_type_symbol
_atom_site_fract_x
_atom_site_fract_y
_atom_site_fract_z
_atom_site_U_iso_or_equiv
_atom_site_adp_type
_atom_site_occupancy
_atom_site_site_symmetry_order
_atom_site_calc_flag
_atom_site_refinement_flags_posn
_atom_site_refinement_flags_adp
_atom_site_refinement_flags_occupancy
_atom_site_disorder_assembly
_atom_site_disorder_group
O11 O -0.45915(6) -0.8726(2) -0.4869(3) 0.0426(3) Uani 1 1 d . . . . .
O9 O -0.81691(7) -0.7953(2) -0.4795(4) 0.0551(6) Uani 1 1 d . . . . .
H9 H -0.7900 -0.8724 -0.4803 0.083 Uiso 1 1 calc GR . . . .
O8 O -0.73449(8) -0.0729(2) -0.5487(4) 0.0662(9) Uani 1 1 d . . . . .
H8 H -0.6984 -0.0679 -0.5395 0.099 Uiso 1 1 calc GR . . . .
O10 O -0.63125(8) -0.1933(2) -0.4939(5) 0.0667(7) Uani 1 1 d . . . . .
C6' C -0.60369(7) -0.6687(2) -0.6049(3) 0.0287(3) Uani 1 1 d . . . . .
H6' H -0.6367 -0.6927 -0.6763 0.034 Uiso 1 1 calc R . . . .
C5' C -0.55664(7) -0.7950(2) -0.6058(3) 0.0288(3) Uani 1 1 d . . . . .
H5' H -0.5581 -0.9021 -0.6775 0.035 Uiso 1 1 calc R . . . .
C1' C -0.60204(6) -0.5073(2) -0.4990(3) 0.0296(3) Uani 1 1 d . . . . .
C6 C -0.73381(6) -0.5838(2) -0.4902(3) 0.0303(3) Uani 1 1 d . . . . .
H6 H -0.7076 -0.6821 -0.4700 0.036 Uiso 1 1 calc R . . . .
C2' C -0.55160(8) -0.4731(3) -0.3933(3) 0.0351(4) Uani 1 1 d . . . . .
H2' H -0.5494 -0.3644 -0.3240 0.042 Uiso 1 1 calc R . . . .
C5 C -0.79390(7) -0.6195(2) -0.4991(3) 0.0331(3) Uani 1 1 d . . . . .
C2 C -0.75257(9) -0.2537(3) -0.5320(4) 0.0416(5) Uani 1 1 d . . . . .
C4' C -0.50726(6) -0.7589(2) -0.4977(3) 0.0289(3) Uani 1 1 d . . . . .
C1 C -0.71184(7) -0.4010(2) -0.5113(3) 0.0314(3) Uani 1 1 d . . . . .
C3' C -0.50535(8) -0.5982(3) -0.3906(3) 0.0354(4) Uani 1 1 d . . . . .
H3' H -0.4727 -0.5755 -0.3172 0.042 Uiso 1 1 calc R . . . .
C3 C -0.81314(9) -0.2902(3) -0.5389(4) 0.0447(5) Uani 1 1 d . . . . .
H3 H -0.8398 -0.1921 -0.5543 0.054 Uiso 1 1 calc R . . . .
C7' C -0.45771(11) -1.0360(4) -0.5980(5) 0.0501(6) Uani 1 1 d . . . . .
H7'A H -0.4599 -0.9999 -0.7232 0.075 Uiso 1 1 calc GR . . . .
H7'B H -0.4908 -1.1150 -0.5689 0.075 Uiso 1 1 calc GR . . . .
H7'C H -0.4215 -1.1030 -0.5769 0.075 Uiso 1 1 calc GR . . . .
C4 C -0.83357(8) -0.4717(3) -0.5231(4) 0.0390(4) Uani 1 1 d . . . . .
H4 H -0.8740 -0.4956 -0.5285 0.047 Uiso 1 1 calc R . . . .
C7 C -0.64826(7) -0.3600(2) -0.5016(4) 0.0376(4) Uani 1 1 d . . . . .

loop_
_atom_site_aniso_label
_atom_site_aniso_U_11
_atom_site_aniso_U_22
_atom_site_aniso_U_33
_atom_site_aniso_U_23
_atom_site_aniso_U_13
_atom_site_aniso_U_12
O11 0.0269(5) 0.0457(7) 0.0553(9) -0.0069(8) -0.0074(7) 0.0077(5)
O9 0.0267(6) 0.0305(6) 0.1081(17) -0.0087(9) 0.0141(9) -0.0043(5)
O8 0.0420(8) 0.0234(6) 0.133(3) 0.0059(9) 0.0070(12) 0.0061(5)
O10 0.0375(7) 0.0244(6) 0.138(2) -0.0022(11) 0.0006(13) -0.0057(5)
C6' 0.0212(5) 0.0302(6) 0.0347(7) -0.0029(6) -0.0031(5) -0.0028(5)
C5' 0.0240(5) 0.0290(6) 0.0335(6) -0.0045(6) -0.0014(5) -0.0029(5)
C1' 0.0225(5) 0.0263(5) 0.0400(7) -0.0027(7) 0.0012(6) -0.0035(4)
C6 0.0222(5) 0.0217(5) 0.0471(8) -0.0014(7) 0.0027(6) 0.0020(4)
C2' 0.0281(7) 0.0330(7) 0.0441(9) -0.0100(7) -0.0018(7) -0.0058(6)
C5 0.0230(5) 0.0273(6) 0.0488(9) -0.0048(7) 0.0039(7) 0.0008(4)
C2 0.0325(7) 0.0241(6) 0.0682(15) 0.0011(8) 0.0032(9) 0.0071(6)
C4' 0.0206(5) 0.0322(6) 0.0338(7) -0.0009(7) -0.0020(6) -0.0018(4)
C1 0.0237(5) 0.0205(5) 0.0500(10) -0.0017(7) 0.0017(6) 0.0024(4)
C3' 0.0255(6) 0.0395(9) 0.0412(9) -0.0075(7) -0.0069(6) -0.0048(6)
C3 0.0295(7) 0.0327(8) 0.0720(16) 0.0021(9) -0.0003(8) 0.0107(6)
C7' 0.0407(10) 0.0422(11) 0.0674(15) -0.0106(11) -0.0039(11) 0.0115(9)
C4 0.0238(6) 0.0366(8) 0.0566(12) -0.0024(8) 0.0007(7) 0.0047(5)
C7 0.0272(6) 0.0227(5) 0.0629(12) -0.0011(8) 0.0023(9) -0.0019(5)

loop_
_atom_type_symbol
_atom_type_description
_atom_type_scat_dispersion_real
_atom_type_scat_dispersion_imag
_atom_type_scat_source
C C 0.0033 0.0016 'International Tables Vol C Tables 4.2.6.8 and 6.1.1.4'
H H 0.0000 0.0000 'International Tables Vol C Tables 4.2.6.8 and 6.1.1.4'
O O 0.0106 0.0060 'International Tables Vol C Tables 4.2.6.8 and 6.1.1.4'

loop_
_geom_angle_atom_site_label_1
_geom_angle_atom_site_label_2
_geom_angle_atom_site_label_3
_geom_angle
_geom_angle_site_symmetry_1
_geom_angle_site_symmetry_3
C4' O11 C7' 118.19(17) . .
C5 O9 H9 109.5 . .
C2 O8 H8 109.5 . .
C5' C6' H6' 119.4 . .
C1' C6' H6' 119.4 . .
C1' C6' C5' 121.13(15) . .
C6' C5' H5' 120.4 . .
C6' C5' C4' 119.23(15) . .
C4' C5' H5' 120.4 . .
C6' C1' C2' 118.54(15) . .
C6' C1' C7 124.09(16) . .
C2' C1' C7 117.18(16) . .
C5 C6 H6 119.6 . .
C5 C6 C1 120.86(14) . .
C1 C6 H6 119.6 . .
C1' C2' H2' 119.6 . .
C3' C2' C1' 120.86(16) . .
C3' C2' H2' 119.6 . .
O9 C5 C6 122.55(15) . .
O9 C5 C4 117.57(15) . .
C6 C5 C4 119.85(15) . .
O8 C2 C1 121.51(18) . .
O8 C2 C3 117.97(17) . .
C3 C2 C1 120.51(17) . .
O11 C4' C5' 124.30(16) . .
O11 C4' C3' 115.66(15) . .
C3' C4' C5' 120.04(15) . .
C6 C1 C2 118.35(15) . .
C6 C1 C7 121.73(14) . .
C2 C1 C7 119.82(15) . .
C2' C3' C4' 120.18(16) . .
C2' C3' H3' 119.9 . .
C4' C3' H3' 119.9 . .
C2 C3 H3 120.0 . .
C4 C3 C2 120.03(17) . .
C4 C3 H3 120.0 . .
O11 C7' H7'A 109.5 . .
O11 C7' H7'B 109.5 . .
O11 C7' H7'C 109.5 . .
H7'A C7' H7'B 109.5 . .
H7'A C7' H7'C 109.5 . .
H7'B C7' H7'C 109.5 . .
C5 C4 H4 119.8 . .
C3 C4 C5 120.33(17) . .
C3 C4 H4 119.8 . .
O10 C7 C1' 117.20(16) . .
O10 C7 C1 119.50(16) . .
C1 C7 C1' 123.30(14) . .

loop_
_geom_bond_atom_site_label_1
_geom_bond_atom_site_label_2
_geom_bond_distance
_geom_bond_site_symmetry_2
O11 C4' 1.359(2) .
O11 C7' 1.425(3) .
O9 H9 0.8200 .
O9 C5 1.366(2) .
O8 H8 0.8200 .
O8 C2 1.359(3) .
O10 C7 1.251(2) .
C6' H6' 0.9300 .
C6' C5' 1.394(2) .
C6' C1' 1.392(2) .
C5' H5' 0.9300 .
C5' C4' 1.395(2) .
C1' C2' 1.403(2) .
C1' C7 1.482(2) .
C6 H6 0.9300 .
C6 C5 1.383(2) .
C6 C1 1.404(2) .
C2' H2' 0.9300 .
C2' C3' 1.375(3) .
C5 C4 1.395(2) .
C2 C1 1.405(2) .
C2 C3 1.394(3) .
C4' C3' 1.393(3) .
C1 C7 1.468(2) .
C3' H3' 0.9300 .
C3 H3 0.9300 .
C3 C4 1.380(3) .
C7' H7'A 0.9600 .
C7' H7'B 0.9600 .
C7' H7'C 0.9600 .
C4 H4 0.9300 .

loop_
_geom_torsion_atom_site_label_1
_geom_torsion_atom_site_label_2
_geom_torsion_atom_site_label_3
_geom_torsion_atom_site_label_4
_geom_torsion
_geom_torsion_site_symmetry_1
_geom_torsion_site_symmetry_2
_geom_torsion_site_symmetry_3
_geom_torsion_site_symmetry_4
O11 C4' C3' C2' 179.4(2) . . . .
O9 C5 C4 C3 178.3(3) . . . .
O8 C2 C1 C6 178.4(3) . . . .
O8 C2 C1 C7 2.0(4) . . . .
O8 C2 C3 C4 179.8(3) . . . .
C6' C5' C4' O11 179.50(19) . . . .
C6' C5' C4' C3' 0.0(3) . . . .
C6' C1' C2' C3' -1.6(3) . . . .
C6' C1' C7 O10 -139.9(3) . . . .
C6' C1' C7 C1 40.5(4) . . . .
C5' C6' C1' C2' 0.5(3) . . . .
C5' C6' C1' C7 175.23(19) . . . .
C5' C4' C3' C2' -1.1(3) . . . .
C1' C6' C5' C4' 0.3(3) . . . .
C1' C2' C3' C4' 1.9(3) . . . .
C6 C5 C4 C3 0.3(4) . . . .
C6 C1 C7 O10 -169.4(3) . . . .
C6 C1 C7 C1' 10.2(4) . . . .
C2' C1' C7 O10 34.9(4) . . . .
C2' C1' C7 C1 -144.7(2) . . . .
C5 C6 C1 C2 3.3(3) . . . .
C5 C6 C1 C7 179.7(2) . . . .
C2 C1 C7 O10 7.0(4) . . . .
C2 C1 C7 C1' -173.5(2) . . . .
C2 C3 C4 C5 0.4(4) . . . .
C1 C6 C5 O9 179.9(2) . . . .
C1 C6 C5 C4 -2.2(4) . . . .
C1 C2 C3 C4 0.9(4) . . . .
C3 C2 C1 C6 -2.7(4) . . . .
C3 C2 C1 C7 -179.1(3) . . . .
C7' O11 C4' C5' 2.6(3) . . . .
C7' O11 C4' C3' -177.9(2) . . . .
C7 C1' C2' C3' -176.7(2) . . . .
